data_4328499
loop_
_publ_author_name
'Maria A. Lanskikh'
'Nadezhda B. Tamm'
'Lev N. Sidorov'
'Sergey I. Troyanov'

_publ_section_title
;
 Capturing C84 Isomers as Chlorides and Pentafluoroethyl Derivatives:
 C84Cl22 and C84(C2F5)12
;
_journal_name_full 'Inorganic Chemistry'
_journal_page_first 2719
_journal_page_last 2721
_journal_paper_doi 10.1021/ic202210s
_journal_volume 51
_journal_year 2012
_chemical_formula_sum 'C84 Cl22.33'
_chemical_formula_weight 1800.44
_chemical_name_systematic
; 
 ? 
;
_space_group_IT_number 11
_symmetry_cell_setting monoclinic
_symmetry_space_group_name_Hall '-P 2yb'
_symmetry_space_group_name_H-M 'P 1 21/m 1'
_atom_sites_solution_hydrogens none
_atom_sites_solution_primary direct
_atom_sites_solution_secondary difmap
_audit_creation_method SHELXL-97
_cell_angle_alpha 90.00
_cell_angle_beta 95.182(6)
_cell_angle_gamma 90.00
_cell_formula_units_Z 2
_cell_length_a 12.8300(10)
_cell_length_b 18.3010(10)
_cell_length_c 13.3850(10)
_cell_measurement_reflns_used 30000
_cell_measurement_temperature 100(2)
_cell_measurement_theta_max 32
_cell_measurement_theta_min 5
_cell_volume 3130.0(4)
_computing_cell_refinement XDS
_computing_data_collection XDS
_computing_data_reduction XDS
_computing_structure_refinement 'SHELXL-97 (Sheldrick, 1997)'
_computing_structure_solution 'SHELXS-97 (Sheldrick, 1990)'
_diffrn_ambient_temperature 100(2)
_diffrn_measured_fraction_theta_full 0.985
_diffrn_measured_fraction_theta_max 0.924
_diffrn_measurement_device_type MAR225
_diffrn_measurement_method CCD
_diffrn_radiation_monochromator Si(111)
_diffrn_radiation_source 'BL 14.1, PSF, BESSY, Berlin, Germany'
_diffrn_radiation_type synchrotron
_diffrn_radiation_wavelength 0.84344
_diffrn_reflns_av_R_equivalents 0.0368
_diffrn_reflns_av_sigmaI/netI 0.0240
_diffrn_reflns_limit_h_max 17
_diffrn_reflns_limit_h_min -17
_diffrn_reflns_limit_k_max 25
_diffrn_reflns_limit_k_min -25
_diffrn_reflns_limit_l_max 17
_diffrn_reflns_limit_l_min -17
_diffrn_reflns_number 52102
_diffrn_reflns_theta_full 30.10
_diffrn_reflns_theta_max 35.84
_diffrn_reflns_theta_min 1.89
_exptl_absorpt_coefficient_mu 1.029
_exptl_absorpt_correction_type none
_exptl_crystal_colour orange
_exptl_crystal_density_diffrn 1.910
_exptl_crystal_description needle
_exptl_crystal_F_000 1767
_exptl_crystal_size_max 0.05
_exptl_crystal_size_mid 0.02
_exptl_crystal_size_min 0.01
_refine_diff_density_max 0.913
_refine_diff_density_min -0.804
_refine_diff_density_rms 0.101
_refine_ls_extinction_method none
_refine_ls_goodness_of_fit_ref 1.031
_refine_ls_matrix_type full
_refine_ls_number_parameters 538
_refine_ls_number_reflns 8348
_refine_ls_number_restraints 0
_refine_ls_restrained_S_all 1.031
_refine_ls_R_factor_all 0.0642
_refine_ls_R_factor_gt 0.0493
_refine_ls_shift/su_max 0.011
_refine_ls_shift/su_mean 0.000
_refine_ls_structure_factor_coef Fsqd
_refine_ls_weighting_details 'calc w=1/[\s^2^(Fo^2^)+(0.0700P)^2^+6.0000P] where P=(Fo^2^+2Fc^2^)/3'
_refine_ls_weighting_scheme calc
_refine_ls_wR_factor_gt 0.1276
_refine_ls_wR_factor_ref 0.1367
_reflns_number_gt 6799
_reflns_number_total 8348
_reflns_threshold_expression >2sigma(I)
_cod_data_source_file ic202210s_si_001.cif
_cod_data_source_block 84420rev
_cod_database_code 4328499

loop_
_symmetry_equiv_pos_as_xyz
'x, y, z'
'-x, y+1/2, -z'
'-x, -y, -z'
'x, -y-1/2, z'

loop_
_atom_site_label
_atom_site_type_symbol
_atom_site_fract_x
_atom_site_fract_y
_atom_site_fract_z
_atom_site_U_iso_or_equiv
_atom_site_adp_type
_atom_site_occupancy
_atom_site_symmetry_multiplicity
_atom_site_calc_flag
_atom_site_refinement_flags
Cl1 Cl 0.30200(5) 0.42378(3) 0.17697(5) 0.02762(14) Uani 1 1 d .
Cl8 Cl 0.22082(5) 0.53807(3) -0.08778(5) 0.02759(14) Uani 1 1 d .
Cl11 Cl 0.56910(5) 0.53366(4) 0.20071(6) 0.03253(16) Uani 1 1 d .
Cl19 Cl -0.14754(5) 0.53650(4) 0.36721(6) 0.03199(16) Uani 1 1 d .
Cl23 Cl -0.03831(6) 0.64450(4) -0.12343(5) 0.03294(16) Uani 1 1 d .
Cl27 Cl 0.48554(6) 0.64771(4) -0.05030(6) 0.03420(17) Uani 1 1 d .
Cl31 Cl 0.65636(6) 0.63074(4) 0.43622(7) 0.04085(19) Uani 1 1 d .
Cl33 Cl 0.49549(7) 0.62249(5) 0.65875(7) 0.0457(2) Uani 1 1 d .
Cl35 Cl 0.22824(7) 0.63905(4) 0.72455(5) 0.03768(18) Uani 1 1 d .
Cl38 Cl -0.07665(6) 0.64312(4) 0.59908(5) 0.03280(16) Uani 1 1 d .
Cl42 Cl -0.24160(5) 0.64868(4) 0.10861(6) 0.03268(16) Uani 1 1 d .
Cl01 Cl -0.307(3) 0.7500 -0.158(3) 0.100(11) Uani 0.082(5) 2 d SP
Cl02 Cl -0.269(2) 0.7500 -0.287(3) 0.097(10) Uani 0.082(5) 2 d SP
Cl03 Cl -0.3657(18) 0.7826(14) -0.402(2) 0.059(7) Uani 0.041(2) 1 d P
Cl04 Cl -0.201(2) 0.7812(16) -0.044(2) 0.070(9) Uani 0.041(2) 1 d P
C1 C 0.2709(2) 0.52032(15) 0.1931(2) 0.0295(6) Uani 1 1 d .
C2 C 0.3105(2) 0.54460(17) 0.2982(3) 0.0338(6) Uani 1 1 d .
C3 C 0.2409(2) 0.55205(15) 0.3763(2) 0.0269(5) Uani 1 1 d .
C4 C 0.1322(2) 0.54386(13) 0.35146(19) 0.0230(5) Uani 1 1 d .
C5 C 0.0914(2) 0.53505(14) 0.2471(2) 0.0252(5) Uani 1 1 d .
C6 C 0.1564(3) 0.53275(16) 0.1710(2) 0.0305(6) Uani 1 1 d .
C7 C 0.1282(3) 0.57020(17) 0.0815(2) 0.0328(6) Uani 1 1 d .
C8 C 0.2188(2) 0.59213(16) 0.0251(2) 0.0278(5) Uani 1 1 d .
C9 C 0.3043(4) 0.5673(2) 0.1056(3) 0.0230(12) Uani 0.683(11) 1 d P
C9A C 0.3338(7) 0.6016(4) 0.0721(7) 0.018(2) Uani 0.317(11) 1 d P
C10 C 0.3926(4) 0.6033(2) 0.1165(3) 0.0239(12) Uani 0.683(11) 1 d P
C10A C 0.3615(6) 0.5649(4) 0.1541(6) 0.020(2) Uani 0.317(11) 1 d P
C11 C 0.4617(2) 0.59553(19) 0.2167(2) 0.0353(7) Uani 1 1 d .
C12 C 0.4074(2) 0.57740(18) 0.3084(3) 0.0366(7) Uani 1 1 d .
C13 C 0.4417(2) 0.61174(16) 0.3997(2) 0.0317(6) Uani 1 1 d .
C14 C 0.3794(2) 0.61542(15) 0.4777(2) 0.0296(6) Uani 1 1 d .
C15 C 0.2728(2) 0.59239(15) 0.4661(2) 0.0272(5) Uani 1 1 d .
C16 C 0.1962(2) 0.62722(14) 0.5212(2) 0.0262(5) Uani 1 1 d .
C17 C 0.0904(2) 0.62444(14) 0.48618(19) 0.0241(5) Uani 1 1 d .
C18 C 0.0593(2) 0.58079(13) 0.40257(19) 0.0229(5) Uani 1 1 d .
C19 C -0.0405(2) 0.59292(14) 0.3333(2) 0.0232(5) Uani 1 1 d .
C20 C -0.0065(2) 0.56944(15) 0.2336(2) 0.0259(5) Uani 1 1 d .
C21 C -0.0343(2) 0.60608(16) 0.1455(2) 0.0273(5) Uani 1 1 d .
C22 C 0.0338(2) 0.60642(17) 0.0697(2) 0.0304(6) Uani 1 1 d .
C23 C 0.0170(2) 0.67127(15) 0.0007(2) 0.0267(5) Uani 1 1 d .
C24 C 0.1189(2) 0.71126(15) -0.0080(2) 0.0299(6) Uani 1 1 d .
C25 C 0.2144(2) 0.67361(16) 0.0017(2) 0.0315(6) Uani 1 1 d .
C26 C 0.3093(2) 0.71162(16) 0.0136(2) 0.0313(6) Uani 1 1 d .
C27 C 0.4067(2) 0.66982(15) 0.0510(2) 0.0299(6) Uani 1 1 d .
C28 C 0.4670(3) 0.71247(18) 0.1325(2) 0.0370(7) Uani 1 1 d .
C29 C 0.4951(3) 0.67429(19) 0.2216(2) 0.0368(7) Uani 1 1 d .
C30 C 0.5224(2) 0.71197(17) 0.3113(2) 0.0326(6) Uani 1 1 d .
C31 C 0.5270(2) 0.66886(16) 0.4085(2) 0.0286(5) Uani 1 1 d .
C32 C 0.4939(2) 0.71383(15) 0.4951(2) 0.0294(6) Uani 1 1 d .
C33 C 0.4223(2) 0.66935(16) 0.5548(2) 0.0303(6) Uani 1 1 d .
C34 C 0.3373(2) 0.71340(15) 0.5902(2) 0.0288(6) Uani 1 1 d .
C35 C 0.2308(2) 0.68216(15) 0.6024(2) 0.0286(6) Uani 1 1 d .
C36 C 0.1638(3) 0.7500 0.5950(3) 0.0271(8) Uani 1 2 d S
C37 C 0.0652(3) 0.7500 0.5573(3) 0.0272(8) Uani 1 2 d S
C38 C 0.0122(2) 0.68174(15) 0.5146(2) 0.0261(5) Uani 1 1 d .
C39 C -0.0458(2) 0.71224(14) 0.4203(2) 0.0249(5) Uani 1 1 d .
C40 C -0.0692(2) 0.67303(14) 0.3320(2) 0.0246(5) Uani 1 1 d .
C41 C -0.0954(2) 0.71149(13) 0.2421(2) 0.0251(5) Uani 1 1 d .
C42 C -0.1054(2) 0.67175(14) 0.1417(2) 0.0250(5) Uani 1 1 d .
C43 C -0.0598(2) 0.71388(16) 0.0584(2) 0.0229(10) Uani 0.878(13) 1 d P
C43A C -0.023(2) 0.7500 0.0209(19) 0.014(7) Uiso 0.122(13) 2 d SP
C43B C -0.088(2) 0.7500 0.0917(19) 0.013(7) Uiso 0.122(13) 2 d SP

loop_
_atom_site_aniso_label
_atom_site_aniso_U_11
_atom_site_aniso_U_22
_atom_site_aniso_U_33
_atom_site_aniso_U_23
_atom_site_aniso_U_13
_atom_site_aniso_U_12
Cl1 0.0289(3) 0.0170(3) 0.0369(3) -0.0020(2) 0.0025(2) 0.0029(2)
Cl8 0.0369(3) 0.0220(3) 0.0246(3) -0.0052(2) 0.0071(2) -0.0003(2)
Cl11 0.0222(3) 0.0281(3) 0.0481(4) -0.0012(3) 0.0073(3) 0.0061(2)
Cl19 0.0288(3) 0.0199(3) 0.0485(4) 0.0055(3) 0.0101(3) -0.0037(2)
Cl23 0.0422(4) 0.0264(3) 0.0283(3) -0.0051(2) -0.0073(3) 0.0009(3)
Cl27 0.0429(4) 0.0257(3) 0.0372(4) -0.0021(3) 0.0213(3) 0.0012(3)
Cl31 0.0244(3) 0.0354(4) 0.0609(5) -0.0009(3) -0.0061(3) 0.0057(3)
Cl33 0.0527(5) 0.0397(4) 0.0422(4) 0.0118(3) -0.0091(4) 0.0084(4)
Cl35 0.0591(5) 0.0299(3) 0.0239(3) 0.0062(3) 0.0032(3) -0.0011(3)
Cl38 0.0420(4) 0.0256(3) 0.0333(3) 0.0029(3) 0.0172(3) -0.0020(3)
Cl42 0.0237(3) 0.0222(3) 0.0515(4) -0.0031(3) -0.0002(3) -0.0048(2)
Cl01 0.11(2) 0.038(10) 0.15(3) 0.000 0.04(2) 0.000
Cl02 0.080(17) 0.075(16) 0.14(3) 0.000 0.012(16) 0.000
Cl03 0.042(11) 0.054(12) 0.075(16) 0.000(11) -0.032(11) -0.006(10)
Cl04 0.067(16) 0.065(15) 0.073(17) 0.022(13) -0.028(13) -0.011(13)
C1 0.0354(14) 0.0165(11) 0.0389(15) -0.0018(10) 0.0166(12) -0.0003(10)
C2 0.0264(13) 0.0267(13) 0.0495(17) -0.0136(12) 0.0091(12) -0.0020(11)
C3 0.0257(12) 0.0189(11) 0.0368(14) -0.0037(10) 0.0062(10) -0.0017(10)
C4 0.0279(12) 0.0153(10) 0.0263(12) 0.0021(9) 0.0054(9) -0.0008(9)
C5 0.0309(13) 0.0190(11) 0.0261(12) 0.0008(9) 0.0053(10) 0.0029(10)
C6 0.0429(16) 0.0247(13) 0.0249(12) 0.0014(10) 0.0084(11) 0.0117(12)
C7 0.0454(17) 0.0314(14) 0.0222(12) 0.0008(11) 0.0073(11) 0.0160(13)
C8 0.0294(13) 0.0290(13) 0.0245(12) -0.0088(10) -0.0003(10) 0.0091(11)
C9 0.029(2) 0.0157(19) 0.025(2) -0.0010(15) 0.0078(18) 0.0043(17)
C9A 0.017(4) 0.010(4) 0.029(5) -0.004(3) 0.011(4) 0.000(3)
C10 0.028(2) 0.0165(18) 0.028(2) -0.0003(15) 0.0069(18) 0.0051(16)
C10A 0.020(4) 0.014(4) 0.026(4) -0.002(3) 0.005(3) 0.004(3)
C11 0.0223(12) 0.0399(16) 0.0427(16) -0.0144(13) -0.0026(11) 0.0110(12)
C12 0.0248(13) 0.0339(15) 0.0520(18) -0.0172(14) 0.0085(12) -0.0018(12)
C13 0.0244(13) 0.0257(13) 0.0449(16) -0.0064(12) 0.0022(11) -0.0005(11)
C14 0.0323(14) 0.0196(12) 0.0362(14) -0.0016(10) -0.0007(11) 0.0030(11)
C15 0.0299(13) 0.0190(11) 0.0327(13) 0.0018(10) 0.0022(10) 0.0010(10)
C16 0.0365(14) 0.0180(11) 0.0245(12) 0.0038(9) 0.0043(10) 0.0001(10)
C17 0.0320(13) 0.0171(11) 0.0243(11) 0.0035(9) 0.0081(10) -0.0001(10)
C18 0.0277(12) 0.0155(10) 0.0264(12) 0.0036(9) 0.0078(9) -0.0020(9)
C19 0.0248(12) 0.0160(11) 0.0297(12) 0.0004(9) 0.0077(9) -0.0012(9)
C20 0.0291(13) 0.0206(11) 0.0286(12) -0.0020(10) 0.0061(10) 0.0006(10)
C21 0.0273(13) 0.0257(13) 0.0288(13) -0.0026(10) 0.0014(10) 0.0025(11)
C22 0.0370(15) 0.0298(14) 0.0244(12) -0.0011(10) 0.0022(10) 0.0073(12)
C23 0.0292(13) 0.0226(12) 0.0272(12) -0.0049(10) -0.0034(10) 0.0055(10)
C24 0.0338(14) 0.0250(14) 0.0300(13) -0.0037(10) -0.0026(11) -0.0019(11)
C25 0.0365(15) 0.0228(13) 0.0352(14) -0.0098(11) 0.0040(11) -0.0005(11)
C26 0.0327(14) 0.0243(14) 0.0380(15) -0.0042(11) 0.0100(11) -0.0004(11)
C27 0.0428(16) 0.0165(11) 0.0331(13) -0.0005(10) 0.0182(12) 0.0003(11)
C28 0.0433(17) 0.0387(17) 0.0304(14) -0.0005(12) 0.0104(12) 0.0072(14)
C29 0.0379(16) 0.0388(16) 0.0340(15) -0.0013(13) 0.0048(12) 0.0133(13)
C30 0.0278(13) 0.0344(15) 0.0356(15) -0.0005(12) 0.0028(11) 0.0044(12)
C31 0.0232(12) 0.0254(13) 0.0362(14) -0.0024(11) -0.0034(10) 0.0030(10)
C32 0.0289(13) 0.0257(13) 0.0320(13) 0.0002(11) -0.0054(10) 0.0012(11)
C33 0.0350(14) 0.0231(13) 0.0313(13) 0.0023(10) -0.0052(11) 0.0002(11)
C34 0.0376(15) 0.0244(13) 0.0233(12) 0.0011(10) -0.0030(10) 0.0004(11)
C35 0.0421(15) 0.0224(12) 0.0213(11) 0.0046(9) 0.0023(10) 0.0005(11)
C36 0.041(2) 0.0221(17) 0.0187(16) 0.000 0.0064(14) 0.000
C37 0.036(2) 0.0217(17) 0.0251(17) 0.000 0.0119(15) 0.000
C38 0.0333(14) 0.0204(11) 0.0260(12) 0.0015(9) 0.0104(10) -0.0011(10)
C39 0.0275(12) 0.0173(12) 0.0309(13) 0.0014(9) 0.0094(10) 0.0012(10)
C40 0.0249(12) 0.0155(11) 0.0337(13) 0.0012(9) 0.0050(10) -0.0025(9)
C41 0.0245(12) 0.0153(11) 0.0352(13) -0.0004(9) 0.0014(10) -0.0007(9)
C42 0.0218(11) 0.0194(11) 0.0334(13) 0.0022(10) 0.0007(10) -0.0034(10)
C43 0.0233(15) 0.0184(17) 0.0262(15) -0.0001(11) -0.0025(11) -0.0011(11)

loop_
_atom_type_symbol
_atom_type_description
_atom_type_scat_dispersion_real
_atom_type_scat_dispersion_imag
_atom_type_scat_source
C C 0.0033 0.0016 'International Tables Vol C Tables 4.2.6.8 and 6.1.1.4'
Cl Cl 0.1484 0.1585 'International Tables Vol C Tables 4.2.6.8 and 6.1.1.4'

loop_
_geom_angle_atom_site_label_1
_geom_angle_atom_site_label_2
_geom_angle_atom_site_label_3
_geom_angle
_geom_angle_site_symmetry_1
_geom_angle_site_symmetry_3
Cl02 Cl01 Cl04 119(2) . .
Cl02 Cl01 Cl04 119(2) . 4_575
Cl04 Cl01 Cl04 32.5(17) . 4_575
Cl01 Cl02 Cl03 122(2) . .
Cl01 Cl02 Cl03 122(2) . 4_575
Cl03 Cl02 Cl03 35.0(16) . 4_575
Cl03 Cl03 Cl02 72.5(8) 4_575 .
Cl03 Cl03 C32 91.7(7) 4_575 4_474
Cl02 Cl03 C32 158.3(17) . 4_474
Cl04 Cl04 Cl01 73.7(9) 4_575 .
Cl04 Cl04 C43 92.4(8) 4_575 4_575
Cl01 Cl04 C43 162(2) . 4_575
C6 C1 C2 112.4(2) . .
C6 C1 C9 95.7(3) . .
C2 C1 C9 116.6(3) . .
C6 C1 C10A 127.5(4) . .
C2 C1 C10A 87.7(4) . .
C9 C1 C10A 35.2(3) . .
C6 C1 Cl1 110.2(2) . .
C2 C1 Cl1 109.5(2) . .
C9 C1 Cl1 111.7(2) . .
C10A C1 Cl1 106.9(3) . .
C12 C2 C3 120.0(3) . .
C12 C2 C1 116.4(3) . .
C3 C2 C1 121.5(3) . .
C4 C3 C15 116.8(2) . .
C4 C3 C2 118.9(3) . .
C15 C3 C2 120.4(3) . .
C18 C4 C3 121.9(2) . .
C18 C4 C5 109.1(2) . .
C3 C4 C5 120.0(2) . .
C6 C5 C20 121.0(2) . .
C6 C5 C4 121.6(3) . .
C20 C5 C4 108.3(2) . .
C5 C6 C7 119.4(3) . .
C5 C6 C1 120.7(3) . .
C7 C6 C1 114.8(3) . .
C22 C7 C6 119.4(3) . .
C22 C7 C8 121.9(3) . .
C6 C7 C8 114.2(3) . .
C7 C8 C25 110.5(2) . .
C7 C8 C9 96.0(3) . .
C25 C8 C9 116.4(3) . .
C7 C8 C9A 125.1(4) . .
C25 C8 C9A 89.4(4) . .
C9 C8 C9A 32.9(3) . .
C7 C8 Cl8 110.2(2) . .
C25 C8 Cl8 111.5(2) . .
C9 C8 Cl8 111.2(2) . .
C9A C8 Cl8 108.3(3) . .
C9A C9 C10A 92.3(10) . .
C9A C9 C10 44.5(7) . .
C10A C9 C10 47.8(6) . .
C9A C9 C8 75.1(7) . .
C10A C9 C8 165.1(7) . .
C10 C9 C8 119.1(4) . .
C9A C9 C1 161.5(8) . .
C10A C9 C1 72.7(6) . .
C10 C9 C1 119.5(4) . .
C8 C9 C1 117.9(3) . .
C9 C9A C10 93.4(11) . .
C9 C9A C10A 45.6(7) . .
C10 C9A C10A 47.8(7) . .
C9 C9A C8 72.0(7) . .
C10 C9A C8 163.1(9) . .
C10A C9A C8 117.2(7) . .
C9 C9A C27 159.1(10) . .
C10 C9A C27 68.2(6) . .
C10A C9A C27 115.4(7) . .
C8 C9A C27 124.2(6) . .
C9A C10 C10A 87.7(9) . .
C9A C10 C9 42.1(6) . .
C10A C10 C9 45.6(6) . .
C9A C10 C27 77.7(7) . .
C10A C10 C27 162.6(7) . .
C9 C10 C27 119.1(4) . .
C9A C10 C11 158.8(7) . .
C10A C10 C11 73.4(6) . .
C9 C10 C11 118.3(4) . .
C27 C10 C11 119.0(3) . .
C9 C10A C10 86.6(9) . .
C9 C10A C9A 42.1(6) . .
C10 C10A C9A 44.5(6) . .
C9 C10A C1 72.1(6) . .
C10 C10A C1 155.8(9) . .
C9A C10A C1 113.5(7) . .
C9 C10A C11 154.8(9) . .
C10 C10A C11 70.4(6) . .
C9A C10A C11 114.3(7) . .
C1 C10A C11 127.6(6) . .
C12 C11 C29 109.1(3) . .
C12 C11 C10 117.2(3) . .
C29 C11 C10 95.1(3) . .
C12 C11 C10A 86.6(4) . .
C29 C11 C10A 125.5(4) . .
C10 C11 C10A 36.2(3) . .
C12 C11 Cl11 111.9(2) . .
C29 C11 Cl11 112.8(2) . .
C10 C11 Cl11 109.8(2) . .
C10A C11 Cl11 108.0(3) . .
C2 C12 C13 119.3(3) . .
C2 C12 C11 119.7(3) . .
C13 C12 C11 118.6(3) . .
C14 C13 C12 121.6(3) . .
C14 C13 C31 112.0(3) . .
C12 C13 C31 122.9(3) . .
C13 C14 C15 121.4(3) . .
C13 C14 C33 110.7(3) . .
C15 C14 C33 124.0(3) . .
C14 C15 C16 120.5(3) . .
C14 C15 C3 116.1(3) . .
C16 C15 C3 120.3(3) . .
C17 C16 C15 120.1(2) . .
C17 C16 C35 118.5(2) . .
C15 C16 C35 119.7(3) . .
C16 C17 C18 119.1(2) . .
C16 C17 C38 122.2(2) . .
C18 C17 C38 116.4(2) . .
C4 C18 C17 121.1(3) . .
C4 C18 C19 109.7(2) . .
C17 C18 C19 124.3(2) . .
C20 C19 C40 110.9(2) . .
C20 C19 C18 101.7(2) . .
C40 C19 C18 109.8(2) . .
C20 C19 Cl19 110.34(18) . .
C40 C19 Cl19 111.53(18) . .
C18 C19 Cl19 112.24(18) . .
C21 C20 C5 119.3(3) . .
C21 C20 C19 123.2(2) . .
C5 C20 C19 110.0(2) . .
C20 C21 C22 119.5(3) . .
C20 C21 C42 121.8(2) . .
C22 C21 C42 112.9(2) . .
C7 C22 C21 121.1(3) . .
C7 C22 C23 121.6(3) . .
C21 C22 C23 112.6(2) . .
C22 C23 C24 110.6(2) . .
C22 C23 C43 99.0(2) . .
C24 C23 C43 113.3(2) . .
C22 C23 C43A 130.6(9) . .
C24 C23 C43A 82.5(9) . .
C43 C23 C43A 36.8(9) . .
C22 C23 Cl23 111.77(19) . .
C24 C23 Cl23 109.3(2) . .
C43 C23 Cl23 112.68(19) . .
C43A C23 Cl23 107.4(9) . .
C25 C24 C24 119.46(17) . 4_575
C25 C24 C23 120.6(3) . .
C24 C24 C23 118.94(15) 4_575 .
C25 C24 C43A 161.6(7) . .
C24 C24 C43A 69.5(3) 4_575 .
C23 C24 C43A 49.8(3) . .
C26 C25 C24 120.7(3) . .
C26 C25 C8 116.6(3) . .
C24 C25 C8 121.1(3) . .
C25 C26 C26 119.83(17) . 4_575
C25 C26 C27 118.1(3) . .
C26 C26 C27 120.41(15) 4_575 .
C28 C27 C26 109.6(2) . .
C28 C27 C10 94.5(3) . .
C26 C27 C10 117.3(3) . .
C28 C27 C9A 123.4(4) . .
C26 C27 C9A 88.5(4) . .
C10 C27 C9A 34.1(3) . .
C28 C27 Cl27 112.0(2) . .
C26 C27 Cl27 111.5(2) . .
C10 C27 Cl27 110.9(2) . .
C9A C27 Cl27 109.4(3) . .
C28 C28 C29 119.9(2) 4_575 .
C28 C28 C27 121.39(17) 4_575 .
C29 C28 C27 115.8(3) . .
C28 C29 C30 120.6(3) . .
C28 C29 C11 113.0(3) . .
C30 C29 C11 123.9(3) . .
C30 C30 C29 119.47(19) 4_575 .
C30 C30 C31 121.31(16) 4_575 .
C29 C30 C31 117.8(3) . .
C13 C31 C32 100.6(2) . .
C13 C31 C30 108.8(2) . .
C32 C31 C30 112.5(2) . .
C13 C31 Cl31 113.2(2) . .
C32 C31 Cl31 111.59(19) . .
C30 C31 Cl31 109.9(2) . .
C32 C32 C33 122.64(16) 4_575 .
C32 C32 C31 122.92(16) 4_575 .
C33 C32 C31 109.8(2) . .
C32 C32 Cl03 88.3(7) 4_575 4_676
C33 C32 Cl03 101.1(8) . 4_676
C31 C32 Cl03 103.1(8) . 4_676
C34 C33 C14 110.3(2) . .
C34 C33 C32 112.3(2) . .
C14 C33 C32 101.2(2) . .
C34 C33 Cl33 111.1(2) . .
C14 C33 Cl33 110.4(2) . .
C32 C33 Cl33 111.2(2) . .
C34 C34 C33 123.29(16) 4_575 .
C34 C34 C35 112.35(15) 4_575 .
C33 C34 C35 122.3(2) . .
C34 C35 C36 101.4(2) . .
C34 C35 C16 112.6(2) . .
C36 C35 C16 111.7(2) . .
C34 C35 Cl35 110.71(19) . .
C36 C35 Cl35 111.1(2) . .
C16 C35 Cl35 109.18(19) . .
C37 C36 C35 123.13(18) . 4_575
C37 C36 C35 123.13(18) . .
C35 C36 C35 110.8(4) 4_575 .
C36 C37 C38 121.92(19) . .
C36 C37 C38 121.92(19) . 4_575
C38 C37 C38 111.6(3) . 4_575
C37 C38 C39 100.4(2) . .
C37 C38 C17 112.3(3) . .
C39 C38 C17 109.3(2) . .
C37 C38 Cl38 111.8(2) . .
C39 C38 Cl38 111.97(19) . .
C17 C38 Cl38 110.59(18) . .
C39 C39 C40 121.04(15) 4_575 .
C39 C39 C38 111.66(14) 4_575 .
C40 C39 C38 124.8(2) . .
C39 C40 C41 119.0(2) . .
C39 C40 C19 117.2(2) . .
C41 C40 C19 122.2(2) . .
C40 C41 C41 119.98(15) . 4_575
C40 C41 C42 120.7(2) . .
C41 C41 C42 118.53(14) 4_575 .
C21 C42 C43 99.1(2) . .
C21 C42 C41 110.4(2) . .
C43 C42 C41 113.5(2) . .
C21 C42 C43B 128.1(9) . .
C43 C42 C43B 32.9(9) . .
C41 C42 C43B 86.5(9) . .
C21 C42 Cl42 112.91(19) . .
C43 C42 Cl42 111.48(19) . .
C41 C42 Cl42 109.25(19) . .
C43B C42 Cl42 106.0(9) . .
C43B C43 C43A 89.2(18) . .
C43B C43 C43 42.0(14) . 4_575
C43A C43 C43 47.3(11) . 4_575
C43B C43 C42 79.1(13) . .
C43A C43 C42 163.5(13) . .
C43 C43 C42 120.58(16) 4_575 .
C43B C43 C23 160.5(15) . .
C43A C43 C23 73.9(11) . .
C43 C43 C23 120.84(16) 4_575 .
C42 C43 C23 115.1(2) . .
C43B C43 Cl04 86.3(18) . 4_575
C43A C43 Cl04 93.3(17) . 4_575
C43 C43 Cl04 87.6(8) 4_575 4_575
C42 C43 Cl04 97.5(10) . 4_575
C23 C43 Cl04 104.0(9) . 4_575
C43 C43A C43 85(2) 4_575 .
C43 C43A C43B 42.8(11) 4_575 .
C43 C43A C43B 42.8(11) . .
C43 C43A C23 69.3(3) 4_575 4_575
C43 C43A C23 154(2) . 4_575
C43B C43A C23 111.4(9) . 4_575
C43 C43A C23 154(2) 4_575 .
C43 C43A C23 69.3(3) . .
C43B C43A C23 111.4(9) . .
C23 C43A C23 134.3(18) 4_575 .
C43 C43A C24 110.0(11) 4_575 4_575
C43 C43A C24 144.8(18) . 4_575
C43B C43A C24 140.7(17) . 4_575
C23 C43A C24 47.6(6) 4_575 4_575
C23 C43A C24 88.3(11) . 4_575
C43 C43A C24 144.8(18) 4_575 .
C43 C43A C24 110.0(11) . .
C43B C43A C24 140.7(17) . .
C23 C43A C24 88.3(11) 4_575 .
C23 C43A C24 47.6(6) . .
C24 C43A C24 40.9(5) 4_575 .
C43 C43B C43 96(3) 4_575 .
C43 C43B C43A 48.0(14) 4_575 .
C43 C43B C43A 48.0(14) . .
C43 C43B C42 67.9(5) 4_575 4_575
C43 C43B C42 162(2) . 4_575
C43A C43B C42 115.1(10) . 4_575
C43 C43B C42 162(2) 4_575 .
C43 C43B C42 67.9(5) . .
C43A C43B C42 115.1(10) . .
C42 C43B C42 126.2(17) 4_575 .

loop_
_geom_bond_atom_site_label_1
_geom_bond_atom_site_label_2
_geom_bond_distance
_geom_bond_site_symmetry_2
Cl1 C1 1.828(3) .
Cl8 C8 1.808(3) .
Cl11 C11 1.811(3) .
Cl19 C19 1.808(3) .
Cl23 C23 1.814(3) .
Cl27 C27 1.810(3) .
Cl31 C31 1.807(3) .
Cl33 C33 1.821(3) .
Cl35 C35 1.818(3) .
Cl38 C38 1.819(3) .
Cl42 C42 1.813(3) .
Cl01 Cl02 1.83(5) .
Cl01 Cl04 2.04(5) .
Cl01 Cl04 2.04(5) 4_575
Cl02 Cl03 1.99(4) .
Cl02 Cl03 1.99(4) 4_575
Cl03 Cl03 1.19(5) 4_575
Cl03 C32 2.163(19) 4_474
Cl04 Cl04 1.14(6) 4_575
Cl04 C43 2.17(2) 4_575
C1 C6 1.490(4) .
C1 C2 1.518(4) .
C1 C9 1.544(5) .
C1 C10A 1.550(9) .
C2 C12 1.375(4) .
C2 C3 1.441(4) .
C3 C4 1.412(4) .
C3 C15 1.438(4) .
C4 C18 1.384(4) .
C4 C5 1.456(4) .
C5 C6 1.375(4) .
C5 C20 1.402(4) .
C6 C7 1.399(4) .
C7 C22 1.377(4) .
C7 C8 1.498(4) .
C8 C25 1.524(4) .
C8 C9 1.535(5) .
C8 C9A 1.560(9) .
C9 C9A 0.878(9) .
C9 C10A 0.936(9) .
C9 C10 1.307(7) .
C9A C10 0.918(9) .
C9A C10A 1.308(14) .
C9A C27 1.599(9) .
C10 C10A 0.970(9) .
C10 C27 1.520(5) .
C10 C11 1.546(5) .
C10A C11 1.572(9) .
C11 C12 1.503(5) .
C11 C29 1.504(5) .
C12 C13 1.409(4) .
C13 C14 1.373(4) .
C13 C31 1.510(4) .
C14 C15 1.427(4) .
C14 C33 1.497(4) .
C15 C16 1.431(4) .
C16 C17 1.397(4) .
C16 C35 1.517(4) .
C17 C18 1.403(4) .
C17 C38 1.524(4) .
C18 C19 1.528(4) .
C19 C20 1.504(4) .
C19 C40 1.511(3) .
C20 C21 1.375(4) .
C21 C22 1.397(4) .
C21 C42 1.507(4) .
C22 C23 1.507(4) .
C23 C24 1.512(4) .
C23 C43 1.521(4) .
C23 C43A 1.563(10) .
C24 C25 1.401(4) .
C24 C24 1.418(6) 4_575
C24 C43A 2.03(2) .
C25 C26 1.399(4) .
C26 C26 1.405(6) 4_575
C26 C27 1.511(4) .
C27 C28 1.499(4) .
C28 C28 1.374(7) 4_575
C28 C29 1.401(4) .
C29 C30 1.401(4) .
C30 C30 1.392(6) 4_575
C30 C31 1.518(4) .
C31 C32 1.514(4) .
C32 C32 1.324(6) 4_575
C32 C33 1.509(4) .
C32 Cl03 2.163(19) 4_676
C33 C34 1.469(4) .
C34 C34 1.340(6) 4_575
C34 C35 1.503(4) .
C35 C36 1.508(4) .
C36 C37 1.319(6) .
C36 C35 1.508(4) 4_575
C37 C38 1.510(4) .
C37 C38 1.510(4) 4_575
C38 C39 1.513(4) .
C39 C39 1.382(5) 4_575
C39 C40 1.392(4) .
C40 C41 1.409(4) .
C41 C41 1.410(5) 4_575
C41 C42 1.522(4) .
C42 C43 1.516(4) .
C42 C43B 1.606(13) .
C43 C43B 0.889(18) .
C43 C43A 0.974(19) .
C43 C43 1.322(6) 4_575
C43 Cl04 2.17(3) 4_575
C43A C43 0.974(19) 4_575
C43A C43B 1.31(4) .
C43A C23 1.563(10) 4_575
C43A C24 2.03(2) 4_575
C43B C43 0.889(18) 4_575
C43B C42 1.606(13) 4_575
